data_4063270
loop_
_publ_author_name
'Mira Diekmann'
'Geert Bockstiegel'
'Arne L\"utzen'
'Marion Friedemann'
'Wolfgang Saak'
'Detlev Haase'
'R\"udiger Beckhaus'

_publ_section_title
;
 Chiral Bis(\h5:\h1-pentafulvene)titanium Complexes
;
_journal_issue 2
_journal_name_full Organometallics
_journal_page_first 339
_journal_page_last 348
_journal_paper_doi 10.1021/om050815m
_journal_volume 25
_journal_year 2006
_chemical_formula_sum 'C40 H36 Ti'
_chemical_formula_weight 564.59
_chemical_name_systematic
; 
 ? 
;
_space_group_IT_number 61
_symmetry_cell_setting orthorhombic
_symmetry_space_group_name_Hall '-P 2ac 2ab'
_symmetry_space_group_name_H-M 'P b c a'
_atom_sites_solution_hydrogens geom
_atom_sites_solution_primary direct
_atom_sites_solution_secondary difmap
_audit_creation_method SHELXL-97
_cell_angle_alpha 90.00
_cell_angle_beta 90.00
_cell_angle_gamma 90.00
_cell_formula_units_Z 8
_cell_length_a 16.7551(7)
_cell_length_b 21.3806(5)
_cell_length_c 16.9183(4)
_cell_measurement_temperature 193(2)
_cell_volume 6060.7(3)
_computing_cell_refinement 'IPDS (Stoe, 1999)'
_computing_data_collection 'IPDS (Stoe, 1999)'
_computing_data_reduction 'XRED (Stoe, 1997)'
_computing_molecular_graphics 'Ortep-3 for Windows (Farrugia, 1997)'
_computing_publication_material 'SHELX-97 (Sheldrick, 1997)'
_computing_structure_refinement 'SHELXL-97 (Sheldrick, 1997)'
_computing_structure_solution 'SHELXS-97 (Sheldrick, 1990)'
_diffrn_ambient_temperature 193(2)
_diffrn_measured_fraction_theta_full 0.952
_diffrn_measured_fraction_theta_max 0.952
_diffrn_measurement_device_type 'Stoe IPDS'
_diffrn_radiation_monochromator graphite
_diffrn_radiation_source 'fine-focus sealed tube'
_diffrn_radiation_type MoK\a
_diffrn_radiation_wavelength 0.71073
_diffrn_reflns_av_R_equivalents 0.0645
_diffrn_reflns_av_sigmaI/netI 0.0404
_diffrn_reflns_limit_h_max 20
_diffrn_reflns_limit_h_min -20
_diffrn_reflns_limit_k_max 26
_diffrn_reflns_limit_k_min -26
_diffrn_reflns_limit_l_max 18
_diffrn_reflns_limit_l_min -19
_diffrn_reflns_number 50825
_diffrn_reflns_theta_full 26.00
_diffrn_reflns_theta_max 26.00
_diffrn_reflns_theta_min 2.25
_exptl_absorpt_coefficient_mu 0.309
_exptl_absorpt_correction_T_max 0.9668
_exptl_absorpt_correction_T_min 0.7474
_exptl_absorpt_correction_type numerical
_exptl_absorpt_process_details 'XRED (Stoe, 1997)'
_exptl_crystal_colour green
_exptl_crystal_density_diffrn 1.238
_exptl_crystal_density_method 'not measured'
_exptl_crystal_description plate
_exptl_crystal_F_000 2384
_exptl_crystal_size_max 1.00
_exptl_crystal_size_mid 0.36
_exptl_crystal_size_min 0.11
_refine_diff_density_max 0.482
_refine_diff_density_min -0.371
_refine_diff_density_rms 0.048
_refine_ls_extinction_method none
_refine_ls_goodness_of_fit_ref 0.996
_refine_ls_hydrogen_treatment constr
_refine_ls_matrix_type full
_refine_ls_number_parameters 339
_refine_ls_number_reflns 5683
_refine_ls_number_restraints 0
_refine_ls_restrained_S_all 0.996
_refine_ls_R_factor_all 0.0724
_refine_ls_R_factor_gt 0.0454
_refine_ls_shift/su_max 0.001
_refine_ls_shift/su_mean 0.000
_refine_ls_structure_factor_coef Fsqd
_refine_ls_weighting_details 'calc w=1/[\s^2^(Fo^2^)+(0.0791P)^2^+0.0000P] where P=(Fo^2^+2Fc^2^)/3'
_refine_ls_weighting_scheme calc
_refine_ls_wR_factor_gt 0.1176
_refine_ls_wR_factor_ref 0.1282
_reflns_number_gt 3776
_reflns_number_total 5683
_reflns_threshold_expression >2sigma(I)
_cod_original_sg_symbol_H-M Pbca
_cod_database_code 4063270

loop_
_symmetry_equiv_pos_as_xyz
'x, y, z'
'-x+1/2, -y, z+1/2'
'x+1/2, -y+1/2, -z'
'-x, y+1/2, -z+1/2'
'-x, -y, -z'
'x-1/2, y, -z-1/2'
'-x-1/2, y-1/2, z'
'x, -y-1/2, z-1/2'

loop_
_atom_site_label
_atom_site_type_symbol
_atom_site_fract_x
_atom_site_fract_y
_atom_site_fract_z
_atom_site_U_iso_or_equiv
_atom_site_adp_type
_atom_site_occupancy
_atom_site_symmetry_multiplicity
_atom_site_calc_flag
_atom_site_refinement_flags
_atom_site_disorder_assembly
_atom_site_disorder_group
Ti1 Ti 0.38291(2) 0.229192(17) 0.15611(3) 0.03187(14) Uani 1 1 d . A .
C1 C 0.30123(14) 0.24587(12) 0.06044(17) 0.0414(6) Uani 1 1 d . A .
C2 C 0.27081(16) 0.28171(11) 0.12573(19) 0.0470(7) Uani 1 1 d . . .
H2 H 0.2226 0.2738 0.1536 0.056 Uiso 1 1 calc R . .
C3 C 0.32553(17) 0.33105(11) 0.1413(2) 0.0533(8) Uani 1 1 d . . .
H3 H 0.3209 0.3610 0.1825 0.064 Uiso 1 1 calc R . .
C4 C 0.38737(18) 0.32829(11) 0.0858(2) 0.0531(8) Uani 1 1 d . . .
H4 H 0.4315 0.3561 0.0829 0.064 Uiso 1 1 calc R . .
C5 C 0.37328(15) 0.27738(11) 0.03498(18) 0.0446(6) Uani 1 1 d . . .
H5 H 0.4056 0.2656 -0.0087 0.053 Uiso 1 1 calc R . .
C6 C 0.29761(13) 0.17797(11) 0.06158(16) 0.0366(6) Uani 1 1 d . . .
C7A C 0.3415(2) 0.14797(19) -0.00418(19) 0.0274(14) Uiso 0.50 1 d PG A 1
C8A C 0.4139(2) 0.11701(19) 0.00484(19) 0.0430(13) Uiso 0.50 1 d PG A 1
H8A H 0.4418 0.1194 0.0536 0.052 Uiso 0.50 1 calc PR A 1
C9A C 0.44532(18) 0.08255(17) -0.0575(2) 0.0518(14) Uiso 0.50 1 d PG A 1
H9A H 0.4948 0.0614 -0.0513 0.062 Uiso 0.50 1 calc PR A 1
C10A C 0.4044(2) 0.07905(15) -0.12881(19) 0.0280(9) Uiso 0.50 1 d PG A 1
C11A C 0.3320(2) 0.11002(17) -0.13783(17) 0.0417(12) Uiso 0.50 1 d PG A 1
H11A H 0.3041 0.1076 -0.1866 0.050 Uiso 0.50 1 calc PR A 1
C12A C 0.30057(18) 0.14448(18) -0.0755(2) 0.0419(13) Uiso 0.50 1 d PG A 1
H12A H 0.2511 0.1656 -0.0817 0.050 Uiso 0.50 1 calc PR A 1
C13A C 0.4408(3) 0.0399(3) -0.1978(4) 0.0489(13) Uiso 0.50 1 d P A 1
H13A H 0.4915 0.0215 -0.1807 0.073 Uiso 0.50 1 calc PR A 1
H13B H 0.4501 0.0671 -0.2435 0.073 Uiso 0.50 1 calc PR A 1
H13C H 0.4036 0.0065 -0.2126 0.073 Uiso 0.50 1 calc PR A 1
C7B C 0.3467(3) 0.1361(2) -0.0001(2) 0.0390(17) Uiso 0.50 1 d PG A 2
C8B C 0.4145(3) 0.1042(3) 0.0247(2) 0.071(2) Uiso 0.50 1 d PG A 2
H8B H 0.4321 0.1079 0.0779 0.085 Uiso 0.50 1 calc PR A 2
C9B C 0.4564(2) 0.0669(2) -0.0282(3) 0.086(2) Uiso 0.50 1 d PG A 2
H9B H 0.5027 0.0450 -0.0112 0.104 Uiso 0.50 1 calc PR A 2
C10B C 0.4305(3) 0.0615(2) -0.1060(3) 0.0544(15) Uiso 0.50 1 d PG A 2
C11B C 0.3627(3) 0.0934(2) -0.1308(2) 0.0581(16) Uiso 0.50 1 d PG A 2
H11B H 0.3451 0.0897 -0.1840 0.070 Uiso 0.50 1 calc PR A 2
C12B C 0.3208(2) 0.1307(2) -0.0779(3) 0.0531(15) Uiso 0.50 1 d PG A 2
H12B H 0.2745 0.1526 -0.0949 0.064 Uiso 0.50 1 calc PR A 2
C13B C 0.4752(5) 0.0166(4) -0.1639(6) 0.088(2) Uiso 0.50 1 d P A 2
H13D H 0.5216 -0.0015 -0.1372 0.132 Uiso 0.50 1 calc PR A 2
H13E H 0.4929 0.0401 -0.2104 0.132 Uiso 0.50 1 calc PR A 2
H13F H 0.4390 -0.0170 -0.1805 0.132 Uiso 0.50 1 calc PR A 2
C14 C 0.22098(14) 0.14568(11) 0.08195(15) 0.0360(5) Uani 1 1 d . A .
C15 C 0.22021(15) 0.08191(11) 0.09987(18) 0.0442(6) Uani 1 1 d . . .
H15 H 0.2695 0.0604 0.1059 0.053 Uiso 1 1 calc R A .
C16 C 0.14923(17) 0.04916(12) 0.10911(18) 0.0474(7) Uani 1 1 d . A .
H16 H 0.1512 0.0056 0.1202 0.057 Uiso 1 1 calc R . .
C17 C 0.07532(15) 0.07843(12) 0.10257(16) 0.0424(6) Uani 1 1 d . . .
C18 C 0.07556(15) 0.14226(13) 0.08686(16) 0.0421(6) Uani 1 1 d . A .
H18 H 0.0262 0.1639 0.0829 0.051 Uiso 1 1 calc R . .
C19 C 0.14650(14) 0.17503(12) 0.07680(16) 0.0388(6) Uani 1 1 d . . .
H19 H 0.1444 0.2186 0.0661 0.047 Uiso 1 1 calc R A .
C20 C -0.00223(18) 0.04229(16) 0.1107(2) 0.0616(8) Uani 1 1 d . A .
H20A H 0.0096 -0.0018 0.1215 0.092 Uiso 1 1 calc R . .
H20B H -0.0328 0.0456 0.0615 0.092 Uiso 1 1 calc R . .
H20C H -0.0336 0.0597 0.1544 0.092 Uiso 1 1 calc R . .
C21 C 0.46648(13) 0.20946(9) 0.24909(15) 0.0301(5) Uani 1 1 d . . .
C22 C 0.42636(13) 0.15045(10) 0.23559(15) 0.0345(5) Uani 1 1 d . A .
H22 H 0.4507 0.1138 0.2151 0.041 Uiso 1 1 calc R . .
C23 C 0.34545(15) 0.15593(12) 0.25767(17) 0.0435(6) Uani 1 1 d . . .
H23 H 0.3059 0.1243 0.2529 0.052 Uiso 1 1 calc R A .
C24 C 0.33373(15) 0.21668(12) 0.28803(18) 0.0459(7) Uani 1 1 d . A .
H24 H 0.2847 0.2329 0.3074 0.055 Uiso 1 1 calc R . .
C25 C 0.40682(14) 0.24942(11) 0.28491(16) 0.0373(6) Uani 1 1 d . A .
H25 H 0.4154 0.2909 0.3033 0.045 Uiso 1 1 calc R . .
C26 C 0.52123(12) 0.23444(9) 0.19043(14) 0.0292(5) Uani 1 1 d . A .
C27 C 0.55912(12) 0.29710(10) 0.20409(15) 0.0306(5) Uani 1 1 d . . .
C28 C 0.57555(14) 0.31860(10) 0.28030(16) 0.0380(6) Uani 1 1 d . A .
H28 H 0.5604 0.2939 0.3245 0.046 Uiso 1 1 calc R . .
C29 C 0.61398(15) 0.37579(11) 0.29260(18) 0.0447(6) Uani 1 1 d . . .
H29 H 0.6244 0.3891 0.3452 0.054 Uiso 1 1 calc R A .
C30 C 0.63718(14) 0.41354(11) 0.23023(19) 0.0443(7) Uani 1 1 d . A .
C31 C 0.62113(15) 0.39280(11) 0.15457(19) 0.0456(7) Uani 1 1 d . . .
H31 H 0.6358 0.4181 0.1108 0.055 Uiso 1 1 calc R A .
C32 C 0.58370(15) 0.33539(11) 0.14114(17) 0.0386(6) Uani 1 1 d . A .
H32 H 0.5747 0.3220 0.0884 0.046 Uiso 1 1 calc R . .
C33 C 0.67675(18) 0.47636(13) 0.2440(2) 0.0641(9) Uani 1 1 d . . .
H33A H 0.6833 0.4832 0.3009 0.096 Uiso 1 1 calc R A .
H33B H 0.6433 0.5096 0.2217 0.096 Uiso 1 1 calc R . .
H33C H 0.7292 0.4769 0.2183 0.096 Uiso 1 1 calc R . .
C34 C 0.57409(12) 0.18893(9) 0.14640(15) 0.0295(5) Uani 1 1 d . . .
C35 C 0.61541(13) 0.14229(10) 0.18794(16) 0.0346(5) Uani 1 1 d . A .
H35 H 0.6087 0.1385 0.2435 0.042 Uiso 1 1 calc R . .
C36 C 0.66632(14) 0.10142(11) 0.14809(17) 0.0409(6) Uani 1 1 d . . .
H36 H 0.6931 0.0697 0.1771 0.049 Uiso 1 1 calc R A .
C37 C 0.67878(16) 0.10571(11) 0.06791(19) 0.0468(7) Uani 1 1 d . A .
C38 C 0.63826(19) 0.15231(12) 0.02690(19) 0.0530(7) Uani 1 1 d . . .
H38 H 0.6464 0.1566 -0.0284 0.064 Uiso 1 1 calc R A .
C39 C 0.58606(17) 0.19272(11) 0.06540(17) 0.0453(6) Uani 1 1 d . A .
H39 H 0.5581 0.2234 0.0357 0.054 Uiso 1 1 calc R . .
C40 C 0.7350(2) 0.06127(15) 0.0253(2) 0.0742(11) Uani 1 1 d . . .
H40A H 0.7361 0.0716 -0.0311 0.111 Uiso 1 1 calc R A .
H40B H 0.7163 0.0182 0.0322 0.111 Uiso 1 1 calc R . .
H40C H 0.7888 0.0654 0.0474 0.111 Uiso 1 1 calc R . .

loop_
_atom_site_aniso_label
_atom_site_aniso_U_11
_atom_site_aniso_U_22
_atom_site_aniso_U_33
_atom_site_aniso_U_23
_atom_site_aniso_U_13
_atom_site_aniso_U_12
Ti1 0.0270(2) 0.02587(19) 0.0427(3) 0.00138(17) -0.00399(18) 0.00256(15)
C1 0.0338(12) 0.0396(12) 0.0510(18) 0.0054(11) -0.0136(11) 0.0040(10)
C2 0.0360(13) 0.0364(13) 0.069(2) -0.0007(12) -0.0119(12) 0.0110(10)
C3 0.0535(16) 0.0309(12) 0.076(2) -0.0012(13) -0.0212(15) 0.0113(11)
C4 0.0501(15) 0.0336(12) 0.075(2) 0.0145(13) -0.0191(15) -0.0016(12)
C5 0.0426(14) 0.0393(13) 0.0517(19) 0.0145(11) -0.0127(12) -0.0015(10)
C6 0.0307(11) 0.0367(12) 0.0423(17) 0.0025(10) -0.0053(10) 0.0027(9)
C14 0.0331(12) 0.0410(12) 0.0340(16) -0.0026(10) -0.0019(10) 0.0024(9)
C15 0.0373(13) 0.0397(13) 0.055(2) -0.0016(12) 0.0038(12) 0.0051(10)
C16 0.0511(15) 0.0409(13) 0.0503(19) -0.0034(12) 0.0097(13) -0.0036(12)
C17 0.0416(14) 0.0545(15) 0.0311(17) -0.0084(11) 0.0055(11) -0.0079(11)
C18 0.0318(13) 0.0603(16) 0.0342(17) -0.0040(12) -0.0024(10) 0.0029(11)
C19 0.0355(12) 0.0434(13) 0.0375(16) 0.0012(11) -0.0066(10) 0.0036(10)
C20 0.0482(16) 0.080(2) 0.056(2) -0.0127(16) 0.0117(14) -0.0198(15)
C21 0.0305(11) 0.0277(10) 0.0322(15) 0.0031(9) -0.0019(10) 0.0027(8)
C22 0.0346(12) 0.0278(11) 0.0412(16) 0.0069(9) 0.0016(10) 0.0016(9)
C23 0.0372(13) 0.0401(13) 0.0533(19) 0.0073(11) 0.0062(12) -0.0048(10)
C24 0.0374(13) 0.0472(14) 0.053(2) 0.0011(12) 0.0110(12) 0.0050(11)
C25 0.0378(12) 0.0355(11) 0.0386(16) -0.0023(10) 0.0043(10) 0.0039(10)
C26 0.0293(10) 0.0265(10) 0.0316(14) 0.0022(9) -0.0013(9) 0.0014(8)
C27 0.0270(11) 0.0258(10) 0.0391(16) 0.0010(9) -0.0026(9) 0.0029(8)
C28 0.0404(13) 0.0309(11) 0.0426(17) 0.0055(10) -0.0080(11) 0.0004(10)
C29 0.0466(14) 0.0370(13) 0.0504(19) -0.0059(11) -0.0169(13) 0.0021(11)
C30 0.0309(12) 0.0305(12) 0.071(2) -0.0027(12) -0.0049(12) -0.0017(9)
C31 0.0382(13) 0.0357(12) 0.063(2) 0.0102(12) 0.0065(13) -0.0062(10)
C32 0.0393(12) 0.0359(12) 0.0407(17) 0.0010(10) 0.0045(11) -0.0044(10)
C33 0.0527(17) 0.0407(14) 0.099(3) -0.0059(16) -0.0073(17) -0.0121(13)
C34 0.0297(11) 0.0265(10) 0.0324(15) 0.0004(9) 0.0010(9) -0.0027(8)
C35 0.0336(11) 0.0359(12) 0.0343(15) 0.0010(10) -0.0011(10) 0.0032(9)
C36 0.0351(12) 0.0350(12) 0.053(2) 0.0018(11) -0.0011(12) 0.0055(9)
C37 0.0464(15) 0.0355(13) 0.059(2) -0.0051(12) 0.0195(13) -0.0015(11)
C38 0.079(2) 0.0426(14) 0.0376(19) -0.0003(12) 0.0176(14) 0.0033(13)
C39 0.0621(16) 0.0365(13) 0.0373(19) 0.0042(11) 0.0025(12) 0.0072(11)
C40 0.083(2) 0.0545(18) 0.085(3) -0.0046(17) 0.040(2) 0.0156(16)

loop_
_atom_type_symbol
_atom_type_description
_atom_type_scat_dispersion_real
_atom_type_scat_dispersion_imag
_atom_type_scat_source
C C 0.0033 0.0016 'International Tables Vol C Tables 4.2.6.8 and 6.1.1.4'
H H 0.0000 0.0000 'International Tables Vol C Tables 4.2.6.8 and 6.1.1.4'
Ti Ti 0.2776 0.4457 'International Tables Vol C Tables 4.2.6.8 and 6.1.1.4'

loop_
_geom_angle_atom_site_label_1
_geom_angle_atom_site_label_2
_geom_angle_atom_site_label_3
_geom_angle
C21 Ti1 C1 177.72(10)
C21 Ti1 C2 144.12(10)
C1 Ti1 C2 38.09(11)
C21 Ti1 C25 38.27(8)
C1 Ti1 C25 143.91(10)
C2 Ti1 C25 105.86(10)
C21 Ti1 C22 38.09(8)
C1 Ti1 C22 140.52(9)
C2 Ti1 C22 140.57(10)
C25 Ti1 C22 60.94(9)
C21 Ti1 C5 141.85(9)
C1 Ti1 C5 37.80(9)
C2 Ti1 C5 60.91(11)
C25 Ti1 C5 141.90(9)
C22 Ti1 C5 151.77(10)
C21 Ti1 C26 36.84(8)
C1 Ti1 C26 142.37(10)
C2 Ti1 C26 147.32(8)
C25 Ti1 C26 65.46(8)
C22 Ti1 C26 65.23(8)
C5 Ti1 C26 105.26(9)
C21 Ti1 C3 121.16(9)
C1 Ti1 C3 60.94(10)
C2 Ti1 C3 35.51(9)
C25 Ti1 C3 89.90(10)
C22 Ti1 C3 149.78(11)
C5 Ti1 C3 58.04(11)
C26 Ti1 C3 111.84(8)
C21 Ti1 C24 61.29(9)
C1 Ti1 C24 120.09(10)
C2 Ti1 C24 88.93(11)
C25 Ti1 C24 35.18(9)
C22 Ti1 C24 58.42(9)
C5 Ti1 C24 148.96(10)
C26 Ti1 C24 96.45(9)
C3 Ti1 C24 93.51(11)
C21 Ti1 C6 141.62(8)
C1 Ti1 C6 36.63(9)
C2 Ti1 C6 65.14(9)
C25 Ti1 C6 146.46(9)
C22 Ti1 C6 104.24(8)
C5 Ti1 C6 64.55(9)
C26 Ti1 C6 139.25(8)
C3 Ti1 C6 96.07(9)
C24 Ti1 C6 111.35(9)
C21 Ti1 C23 61.29(9)
C1 Ti1 C23 118.64(10)
C2 Ti1 C23 105.68(10)
C25 Ti1 C23 58.81(9)
C22 Ti1 C23 34.93(8)
C5 Ti1 C23 155.37(9)
C26 Ti1 C23 96.30(8)
C3 Ti1 C23 124.19(11)
C24 Ti1 C23 34.16(9)
C6 Ti1 C23 91.34(9)
C21 Ti1 C4 120.63(9)
C1 Ti1 C4 60.43(9)
C2 Ti1 C4 58.57(10)
C25 Ti1 C4 107.45(10)
C22 Ti1 C4 157.61(9)
C5 Ti1 C4 34.46(10)
C26 Ti1 C4 92.76(9)
C3 Ti1 C4 33.71(11)
C24 Ti1 C4 124.35(10)
C6 Ti1 C4 95.14(9)
C23 Ti1 C4 157.52(10)
C2 C1 C5 106.0(2)
C2 C1 C6 120.5(2)
C5 C1 C6 120.2(2)
C2 C1 Ti1 74.66(15)
C5 C1 Ti1 76.72(14)
C6 C1 Ti1 81.42(14)
C3 C2 C1 108.0(3)
C3 C2 Ti1 77.86(15)
C1 C2 Ti1 67.25(13)
C4 C3 C2 108.8(3)
C4 C3 Ti1 74.61(14)
C2 C3 Ti1 66.63(13)
C3 C4 C5 108.6(2)
C3 C4 Ti1 71.68(15)
C5 C4 Ti1 67.64(14)
C4 C5 C1 108.5(3)
C4 C5 Ti1 77.90(18)
C1 C5 Ti1 65.48(14)
C1 C6 C7A 113.7(3)
C1 C6 C14 119.9(2)
C7A C6 C14 113.5(2)
C1 C6 C7B 121.9(3)
C14 C6 C7B 109.4(2)
C1 C6 Ti1 61.95(13)
C7A C6 Ti1 113.68(19)
C14 C6 Ti1 124.43(18)
C7B C6 Ti1 112.5(2)
C8A C7A C12A 120.0
C8A C7A C6 123.9(2)
C12A C7A C6 115.5(2)
C9A C8A C7A 120.0
C8A C9A C10A 120.0
C11A C10A C9A 120.0
C11A C10A C13A 120.9(3)
C9A C10A C13A 119.1(3)
C10A C11A C12A 120.0
C11A C12A C7A 120.0
C8B C7B C12B 120.0
C8B C7B C6 119.8(3)
C12B C7B C6 120.2(3)
C9B C8B C7B 120.0
C8B C9B C10B 120.0
C11B C10B C9B 120.0
C11B C10B C13B 120.2(5)
C9B C10B C13B 119.7(5)
C10B C11B C12B 120.0
C11B C12B C7B 120.0
C15 C14 C19 116.3(2)
C15 C14 C6 120.5(2)
C19 C14 C6 122.9(2)
C16 C15 C14 121.6(2)
C15 C16 C17 121.8(2)
C18 C17 C16 117.0(2)
C18 C17 C20 121.3(3)
C16 C17 C20 121.7(2)
C19 C18 C17 121.4(2)
C18 C19 C14 121.9(2)
C22 C21 C25 105.05(19)
C22 C21 C26 120.4(2)
C25 C21 C26 120.32(19)
C22 C21 Ti1 75.69(13)
C25 C21 Ti1 74.96(14)
C26 C21 Ti1 80.75(14)
C23 C22 C21 109.4(2)
C23 C22 Ti1 77.74(14)
C21 C22 Ti1 66.22(12)
C24 C23 C22 107.9(2)
C24 C23 Ti1 72.37(15)
C22 C23 Ti1 67.34(13)
C23 C24 C25 108.8(2)
C23 C24 Ti1 73.47(16)
C25 C24 Ti1 67.12(15)
C24 C25 C21 108.8(2)
C24 C25 Ti1 77.71(16)
C21 C25 Ti1 66.76(14)
C21 C26 C27 119.3(2)
C21 C26 C34 118.02(18)
C27 C26 C34 113.75(17)
C21 C26 Ti1 62.41(12)
C27 C26 Ti1 119.29(13)
C34 C26 Ti1 114.70(15)
C28 C27 C32 116.8(2)
C28 C27 C26 121.3(2)
C32 C27 C26 121.8(2)
C27 C28 C29 121.1(2)
C30 C29 C28 121.7(3)
C31 C30 C29 117.7(2)
C31 C30 C33 120.8(3)
C29 C30 C33 121.5(3)
C30 C31 C32 121.3(3)
C31 C32 C27 121.4(3)
C39 C34 C35 117.7(2)
C39 C34 C26 122.3(2)
C35 C34 C26 120.0(2)
C36 C35 C34 120.3(3)
C37 C36 C35 121.9(2)
C36 C37 C38 117.8(2)
C36 C37 C40 121.3(3)
C38 C37 C40 120.9(3)
C37 C38 C39 121.2(3)
C34 C39 C38 121.1(3)

loop_
_geom_bond_atom_site_label_1
_geom_bond_atom_site_label_2
_geom_bond_distance
Ti1 C21 2.148(2)
Ti1 C1 2.149(3)
Ti1 C2 2.248(2)
Ti1 C25 2.258(3)
Ti1 C22 2.274(2)
Ti1 C5 2.299(3)
Ti1 C26 2.392(2)
Ti1 C3 2.394(2)
Ti1 C24 2.394(3)
Ti1 C6 2.408(2)
Ti1 C23 2.408(3)
Ti1 C4 2.431(3)
C1 C2 1.438(4)
C1 C5 1.448(4)
C1 C6 1.453(3)
C2 C3 1.422(4)
C3 C4 1.399(5)
C4 C5 1.407(4)
C6 C7A 1.480(4)
C6 C14 1.498(3)
C6 C7B 1.602(4)
C7A C8A 1.3900
C7A C12A 1.3900
C8A C9A 1.3900
C9A C10A 1.3900
C10A C11A 1.3900
C10A C13A 1.560(6)
C11A C12A 1.3900
C7B C8B 1.3900
C7B C12B 1.3900
C8B C9B 1.3900
C9B C10B 1.3900
C10B C11B 1.3900
C10B C13B 1.563(9)
C11B C12B 1.3900
C14 C15 1.397(3)
C14 C19 1.400(3)
C15 C16 1.389(4)
C16 C17 1.392(4)
C17 C18 1.390(4)
C17 C20 1.518(4)
C18 C19 1.390(4)
C21 C22 1.448(3)
C21 C25 1.448(3)
C21 C26 1.453(3)
C22 C23 1.411(3)
C23 C24 1.411(4)
C24 C25 1.412(4)
C26 C27 1.500(3)
C26 C34 1.512(3)
C27 C28 1.396(4)
C27 C32 1.405(3)
C28 C29 1.398(3)
C29 C30 1.384(4)
C30 C31 1.381(4)
C30 C33 1.516(3)
C31 C32 1.397(3)
C34 C39 1.387(4)
C34 C35 1.403(3)
C35 C36 1.395(3)
C36 C37 1.375(4)
C37 C38 1.391(4)
C37 C40 1.520(4)
C38 C39 1.391(4)
